data_7236970
loop_
_publ_author_name
'Gu, Long'
'Shi, Huifang'
'Miao, Chunyang'
'Wu, Qi'
'Cheng, Zhichao'
'Cai, Suzhi'
'Gu, Mingxing'
'Ma, Chaoqun'
'Yao, Wei'
'Gao, Yaru'
'An, Zhongfu'
'Huang, Wei'

_publ_section_title
;
 Prolonging the lifetime of ultralong organic phosphorescence through
 dihydrogen bonding
;
_journal_issue 2
_journal_name_full 'Journal of Materials Chemistry C'
_journal_page_first 226
_journal_paper_doi 10.1039/C7TC04452F
_journal_volume 6
_journal_year 2018
_chemical_formula_sum 'C29 H21 N5 O'
_chemical_formula_weight 455.51
_space_group_IT_number 2
_space_group_name_Hall '-P 1'
_space_group_name_H-M_alt 'P -1'
_symmetry_cell_setting triclinic
_symmetry_space_group_name_H-M 'P -1'
_atom_sites_solution_hydrogens geom
_atom_sites_solution_primary direct
_atom_sites_solution_secondary difmap
_audit_creation_method SHELXL-97
_audit_update_record
;
2017-04-05 deposited with the CCDC.
2017-11-22 downloaded from the CCDC.
;
_cell_angle_alpha 72.721(5)
_cell_angle_beta 84.178(6)
_cell_angle_gamma 77.936(5)
_cell_formula_units_Z 2
_cell_length_a 7.661(3)
_cell_length_b 10.946(5)
_cell_length_c 14.260(6)
_cell_measurement_reflns_used 180
_cell_measurement_temperature 296(2)
_cell_measurement_theta_max 0.991
_cell_measurement_theta_min 0.990
_cell_volume 1115.6(8)
_computing_structure_refinement 'SHELXL-97 (Sheldrick, 1997)'
_computing_structure_solution 'SHELXS-97 (Sheldrick, 1990)'
_diffrn_ambient_temperature 296(2)
_diffrn_measured_fraction_theta_full 0.966
_diffrn_measured_fraction_theta_max 0.966
_diffrn_measurement_device_type bruker
_diffrn_radiation_monochromator graphite
_diffrn_radiation_source 'fine-focus sealed tube'
_diffrn_radiation_type MoK\a
_diffrn_radiation_wavelength 0.71073
_diffrn_reflns_av_R_equivalents 0.0260
_diffrn_reflns_av_sigmaI/netI 0.0710
_diffrn_reflns_limit_h_max 7
_diffrn_reflns_limit_h_min -9
_diffrn_reflns_limit_k_max 12
_diffrn_reflns_limit_k_min -13
_diffrn_reflns_limit_l_max 13
_diffrn_reflns_limit_l_min -16
_diffrn_reflns_number 5451
_diffrn_reflns_theta_full 25.00
_diffrn_reflns_theta_max 25.00
_diffrn_reflns_theta_min 1.50
_exptl_absorpt_coefficient_mu 0.086
_exptl_absorpt_correction_T_max 0.9915
_exptl_absorpt_correction_T_min 0.9898
_exptl_crystal_colour colourness
_exptl_crystal_density_diffrn 1.356
_exptl_crystal_density_method 'not measured'
_exptl_crystal_description needle-shape
_exptl_crystal_F_000 476
_exptl_crystal_size_max 0.4
_exptl_crystal_size_mid 0.2
_exptl_crystal_size_min 0.1
_refine_diff_density_max 0.630
_refine_diff_density_min -0.642
_refine_diff_density_rms 0.216
_refine_ls_extinction_coef 0.22(4)
_refine_ls_extinction_expression Fc^*^=kFc[1+0.001xFc^2^\l^3^/sin(2\q)]^-1/4^
_refine_ls_extinction_method SHELXL
_refine_ls_goodness_of_fit_ref 1.204
_refine_ls_hydrogen_treatment mixed
_refine_ls_matrix_type full
_refine_ls_number_parameters 318
_refine_ls_number_reflns 3791
_refine_ls_number_restraints 0
_refine_ls_restrained_S_all 1.204
_refine_ls_R_factor_all 0.1318
_refine_ls_R_factor_gt 0.0999
_refine_ls_shift/su_max 0.000
_refine_ls_shift/su_mean 0.000
_refine_ls_structure_factor_coef Fsqd
_refine_ls_weighting_details 'calc w=1/[\s^2^(Fo^2^)+(0.2000P)^2^+0.0000P] where P=(Fo^2^+2Fc^2^)/3'
_refine_ls_weighting_scheme calc
_refine_ls_wR_factor_gt 0.2999
_refine_ls_wR_factor_ref 0.3365
_reflns_number_gt 2459
_reflns_number_total 3791
_reflns_threshold_expression >2sigma(I)
_cod_data_source_file c7tc04452f5.cif
_cod_data_source_block dczc2h57_0m
_cod_original_sg_symbol_H-M P-1
_cod_database_code 7236970

loop_
_symmetry_equiv_pos_as_xyz
'x, y, z'
'-x, -y, -z'

loop_
_atom_site_label
_atom_site_type_symbol
_atom_site_fract_x
_atom_site_fract_y
_atom_site_fract_z
_atom_site_U_iso_or_equiv
_atom_site_adp_type
_atom_site_occupancy
_atom_site_symmetry_multiplicity
_atom_site_calc_flag
_atom_site_refinement_flags
C1 C 0.6268(5) 0.6013(4) 1.0366(3) 0.0432(10) Uani 1 1 d .
C2 C 0.6450(6) 0.4953(4) 1.1198(3) 0.0490(11) Uani 1 1 d .
H2 H 0.7133 0.4153 1.1174 0.059 Uiso 1 1 calc R
C3 C 0.5596(6) 0.5116(5) 1.2059(4) 0.0589(13) Uani 1 1 d .
H3 H 0.5700 0.4410 1.2620 0.071 Uiso 1 1 calc R
C4 C 0.4586(7) 0.6299(5) 1.2115(4) 0.0633(14) Uani 1 1 d .
H4 H 0.4033 0.6380 1.2710 0.076 Uiso 1 1 calc R
C5 C 0.4394(7) 0.7358(5) 1.1292(4) 0.0622(14) Uani 1 1 d .
H5 H 0.3716 0.8155 1.1326 0.075 Uiso 1 1 calc R
C6 C 0.5232(6) 0.7213(4) 1.0409(3) 0.0506(12) Uani 1 1 d .
C7 C 0.5182(5) 0.8113(4) 0.9432(3) 0.0479(11) Uani 1 1 d .
C8 C 0.4318(6) 0.9384(4) 0.9061(4) 0.0607(14) Uani 1 1 d .
H8 H 0.3680 0.9842 0.9480 0.073 Uiso 1 1 calc R
C9 C 0.4408(7) 0.9971(5) 0.8055(4) 0.0674(15) Uani 1 1 d .
H9 H 0.3848 1.0832 0.7797 0.081 Uiso 1 1 calc R
C10 C 0.5327(7) 0.9276(5) 0.7443(4) 0.0694(15) Uani 1 1 d .
H10 H 0.5354 0.9676 0.6769 0.083 Uiso 1 1 calc R
C11 C 0.6227(7) 0.7983(5) 0.7797(4) 0.0594(13) Uani 1 1 d .
H11 H 0.6826 0.7518 0.7373 0.071 Uiso 1 1 calc R
C12 C 0.6185(6) 0.7429(4) 0.8811(3) 0.0479(11) Uani 1 1 d .
C13 C 0.8150(5) 0.5227(4) 0.9042(3) 0.0430(10) Uani 1 1 d .
C14 C 0.9888(6) 0.4640(4) 0.7839(3) 0.0460(11) Uani 1 1 d .
C15 C 1.0981(6) 0.6210(4) 0.6351(3) 0.0533(12) Uani 1 1 d .
C16 C 1.0593(7) 0.7383(5) 0.6595(4) 0.0651(14) Uani 1 1 d .
H16 H 0.9973 0.7450 0.7178 0.078 Uiso 1 1 calc R
C17 C 1.1169(8) 0.8441(6) 0.5932(4) 0.0797(18) Uani 1 1 d .
H17 H 1.0949 0.9233 0.6080 0.096 Uiso 1 1 calc R
C18 C 1.2060(9) 0.8357(6) 0.5059(5) 0.088(2) Uani 1 1 d .
H18 H 1.2380 0.9099 0.4618 0.105 Uiso 1 1 calc R
C19 C 1.2479(8) 0.7203(6) 0.4832(4) 0.0769(17) Uani 1 1 d .
H19 H 1.3130 0.7147 0.4254 0.092 Uiso 1 1 calc R
C20 C 1.1918(6) 0.6106(5) 0.5477(4) 0.0583(13) Uani 1 1 d .
C21 C 1.2168(6) 0.4771(5) 0.5463(3) 0.0577(13) Uani 1 1 d .
C22 C 1.2946(7) 0.4127(6) 0.4780(4) 0.0735(16) Uani 1 1 d .
H22 H 1.3479 0.4573 0.4199 0.088 Uiso 1 1 calc R
C23 C 1.2926(8) 0.2818(6) 0.4967(4) 0.0762(17) Uani 1 1 d .
H23 H 1.3444 0.2382 0.4509 0.091 Uiso 1 1 calc R
C24 C 1.2145(7) 0.2156(5) 0.5824(4) 0.0702(15) Uani 1 1 d .
H24 H 1.2142 0.1275 0.5937 0.084 Uiso 1 1 calc R
C25 C 1.1359(7) 0.2770(5) 0.6527(4) 0.0589(13) Uani 1 1 d .
H25 H 1.0837 0.2315 0.7107 0.071 Uiso 1 1 calc R
C26 C 1.1379(6) 0.4076(4) 0.6336(3) 0.0516(12) Uani 1 1 d .
C27 C 0.9692(6) 0.3208(4) 0.9294(3) 0.0468(11) Uani 1 1 d .
C28 C 0.9675(6) 0.1744(4) 1.0902(3) 0.0507(12) Uani 1 1 d .
H28A H 0.8383 0.1867 1.0978 0.061 Uiso 1 1 calc R
H28B H 1.0076 0.2332 1.1189 0.061 Uiso 1 1 calc R
C29 C 1.0499(7) 0.0358(4) 1.1400(4) 0.0626(14) Uani 1 1 d .
H29A H 1.0100 -0.0213 1.1106 0.094 Uiso 1 1 calc R
H29B H 1.0147 0.0150 1.2086 0.094 Uiso 1 1 calc R
H29C H 1.1777 0.0252 1.1326 0.094 Uiso 1 1 calc R
N1 N 0.6923(5) 0.6146(3) 0.9378(3) 0.0453(9) Uani 1 1 d .
N2 N 1.0627(5) 0.4965(3) 0.6885(3) 0.0497(10) Uani 1 1 d .
N3 N 0.8784(5) 0.5596(3) 0.8118(3) 0.0491(10) Uani 1 1 d .
N4 N 0.8587(5) 0.4049(3) 0.9685(3) 0.0473(10) Uani 1 1 d .
N5 N 1.0354(5) 0.3413(3) 0.8374(3) 0.0502(10) Uani 1 1 d .
O1 O 1.0231(4) 0.2003(3) 0.9872(2) 0.0536(9) Uani 1 1 d .

loop_
_atom_site_aniso_label
_atom_site_aniso_U_11
_atom_site_aniso_U_22
_atom_site_aniso_U_33
_atom_site_aniso_U_23
_atom_site_aniso_U_13
_atom_site_aniso_U_12
C1 0.045(2) 0.037(2) 0.051(3) -0.0167(19) -0.0026(19) -0.0077(17)
C2 0.050(3) 0.047(3) 0.047(3) -0.010(2) 0.000(2) -0.0071(19)
C3 0.059(3) 0.062(3) 0.052(3) -0.012(2) 0.006(2) -0.011(2)
C4 0.061(3) 0.064(3) 0.062(3) -0.022(3) 0.007(2) -0.006(2)
C5 0.063(3) 0.054(3) 0.069(3) -0.026(3) 0.005(3) -0.002(2)
C6 0.047(2) 0.048(3) 0.057(3) -0.014(2) 0.000(2) -0.010(2)
C7 0.043(2) 0.044(3) 0.056(3) -0.016(2) -0.003(2) -0.0039(19)
C8 0.058(3) 0.044(3) 0.077(4) -0.019(2) -0.011(3) 0.003(2)
C9 0.064(3) 0.046(3) 0.083(4) -0.007(3) -0.023(3) 0.001(2)
C10 0.073(3) 0.054(3) 0.067(3) 0.004(3) -0.019(3) -0.005(3)
C11 0.065(3) 0.054(3) 0.053(3) -0.007(2) -0.009(2) -0.005(2)
C12 0.043(2) 0.043(2) 0.051(3) -0.004(2) -0.0094(19) -0.0044(18)
C13 0.041(2) 0.042(2) 0.045(2) -0.0107(19) -0.0046(18) -0.0074(18)
C14 0.052(3) 0.044(2) 0.045(2) -0.012(2) -0.002(2) -0.0147(19)
C15 0.055(3) 0.051(3) 0.048(3) -0.006(2) 0.001(2) -0.009(2)
C16 0.079(4) 0.056(3) 0.059(3) -0.012(2) 0.006(3) -0.023(3)
C17 0.098(4) 0.061(3) 0.077(4) -0.009(3) 0.010(3) -0.031(3)
C18 0.097(5) 0.072(4) 0.083(4) 0.002(3) 0.011(4) -0.034(3)
C19 0.081(4) 0.079(4) 0.060(3) -0.006(3) 0.013(3) -0.020(3)
C20 0.050(3) 0.063(3) 0.052(3) -0.007(2) 0.000(2) -0.003(2)
C21 0.053(3) 0.062(3) 0.050(3) -0.013(2) -0.001(2) 0.002(2)
C22 0.079(4) 0.081(4) 0.051(3) -0.019(3) 0.009(3) -0.001(3)
C23 0.082(4) 0.081(4) 0.063(4) -0.035(3) -0.006(3) 0.013(3)
C24 0.085(4) 0.064(3) 0.062(3) -0.026(3) -0.009(3) -0.001(3)
C25 0.073(3) 0.049(3) 0.053(3) -0.015(2) -0.004(2) -0.006(2)
C26 0.051(3) 0.053(3) 0.045(3) -0.011(2) -0.005(2) 0.000(2)
C27 0.052(3) 0.042(3) 0.045(3) -0.010(2) -0.002(2) -0.0094(19)
C28 0.058(3) 0.045(3) 0.048(3) -0.009(2) -0.002(2) -0.011(2)
C29 0.070(3) 0.047(3) 0.062(3) -0.006(2) -0.005(2) -0.006(2)
N1 0.048(2) 0.0358(19) 0.047(2) -0.0075(16) -0.0019(16) -0.0039(15)
N2 0.063(2) 0.042(2) 0.042(2) -0.0102(16) 0.0009(17) -0.0090(17)
N3 0.052(2) 0.044(2) 0.047(2) -0.0111(17) 0.0002(17) -0.0047(16)
N4 0.050(2) 0.042(2) 0.046(2) -0.0080(17) -0.0030(17) -0.0044(16)
N5 0.053(2) 0.046(2) 0.049(2) -0.0122(18) -0.0016(18) -0.0069(17)
O1 0.066(2) 0.0402(17) 0.0464(19) -0.0075(14) 0.0005(15) -0.0011(14)

loop_
_atom_type_symbol
_atom_type_description
_atom_type_scat_dispersion_real
_atom_type_scat_dispersion_imag
_atom_type_scat_source
C C 0.0033 0.0016 'International Tables Vol C Tables 4.2.6.8 and 6.1.1.4'
H H 0.0000 0.0000 'International Tables Vol C Tables 4.2.6.8 and 6.1.1.4'
N N 0.0061 0.0033 'International Tables Vol C Tables 4.2.6.8 and 6.1.1.4'
O O 0.0106 0.0060 'International Tables Vol C Tables 4.2.6.8 and 6.1.1.4'

loop_
_geom_angle_atom_site_label_1
_geom_angle_atom_site_label_2
_geom_angle_atom_site_label_3
_geom_angle
C2 C1 C6 120.4(4)
C2 C1 N1 131.7(4)
C6 C1 N1 107.9(4)
C3 C2 C1 118.3(4)
C3 C2 H2 120.9
C1 C2 H2 120.9
C2 C3 C4 121.9(5)
C2 C3 H3 119.0
C4 C3 H3 119.0
C5 C4 C3 120.3(5)
C5 C4 H4 119.9
C3 C4 H4 119.9
C4 C5 C6 118.8(5)
C4 C5 H5 120.6
C6 C5 H5 120.6
C5 C6 C1 120.3(4)
C5 C6 C7 131.0(4)
C1 C6 C7 108.7(4)
C8 C7 C12 120.7(4)
C8 C7 C6 132.6(4)
C12 C7 C6 106.6(4)
C7 C8 C9 119.3(5)
C7 C8 H8 120.3
C9 C8 H8 120.3
C10 C9 C8 119.7(5)
C10 C9 H9 120.1
C8 C9 H9 120.1
C9 C10 C11 122.4(5)
C9 C10 H10 118.8
C11 C10 H10 118.8
C12 C11 C10 117.1(5)
C12 C11 H11 121.5
C10 C11 H11 121.5
C11 C12 C7 120.6(4)
C11 C12 N1 129.9(4)
C7 C12 N1 109.3(4)
N3 C13 N4 126.2(4)
N3 C13 N1 117.3(4)
N4 C13 N1 116.5(4)
N5 C14 N3 126.8(4)
N5 C14 N2 116.7(4)
N3 C14 N2 116.5(4)
C16 C15 C20 121.5(4)
C16 C15 N2 130.3(4)
C20 C15 N2 108.2(4)
C17 C16 C15 117.1(5)
C17 C16 H16 121.4
C15 C16 H16 121.4
C18 C17 C16 121.9(6)
C18 C17 H17 119.1
C16 C17 H17 119.1
C19 C18 C17 121.0(5)
C19 C18 H18 119.5
C17 C18 H18 119.5
C18 C19 C20 119.2(5)
C18 C19 H19 120.4
C20 C19 H19 120.4
C15 C20 C19 119.2(5)
C15 C20 C21 108.0(4)
C19 C20 C21 132.7(5)
C22 C21 C26 119.2(5)
C22 C21 C20 133.0(5)
C26 C21 C20 107.7(4)
C23 C22 C21 119.5(5)
C23 C22 H22 120.3
C21 C22 H22 120.3
C24 C23 C22 120.4(5)
C24 C23 H23 119.8
C22 C23 H23 119.8
C23 C24 C25 121.6(5)
C23 C24 H24 119.2
C25 C24 H24 119.2
C26 C25 C24 117.7(5)
C26 C25 H25 121.1
C24 C25 H25 121.1
C25 C26 C21 121.5(5)
C25 C26 N2 130.5(4)
C21 C26 N2 107.9(4)
N4 C27 N5 127.7(4)
N4 C27 O1 118.0(4)
N5 C27 O1 114.4(4)
O1 C28 C29 107.2(4)
O1 C28 H28A 110.3
C29 C28 H28A 110.3
O1 C28 H28B 110.3
C29 C28 H28B 110.3
H28A C28 H28B 108.5
C28 C29 H29A 109.5
C28 C29 H29B 109.5
H29A C29 H29B 109.5
C28 C29 H29C 109.5
H29A C29 H29C 109.5
H29B C29 H29C 109.5
C13 N1 C1 126.2(3)
C13 N1 C12 126.2(4)
C1 N1 C12 107.5(3)
C14 N2 C15 125.4(4)
C14 N2 C26 125.9(4)
C15 N2 C26 108.2(4)
C13 N3 C14 113.5(4)
C27 N4 C13 112.8(4)
C14 N5 C27 112.7(4)
C27 O1 C28 117.2(3)

loop_
_geom_bond_atom_site_label_1
_geom_bond_atom_site_label_2
_geom_bond_distance
C1 C2 1.386(6)
C1 C6 1.401(6)
C1 N1 1.422(5)
C2 C3 1.372(6)
C2 H2 0.9300
C3 C4 1.382(7)
C3 H3 0.9300
C4 C5 1.377(7)
C4 H4 0.9300
C5 C6 1.390(7)
C5 H5 0.9300
C6 C7 1.447(6)
C7 C8 1.379(6)
C7 C12 1.397(6)
C8 C9 1.388(7)
C8 H8 0.9300
C9 C10 1.371(8)
C9 H9 0.9300
C10 C11 1.404(6)
C10 H10 0.9300
C11 C12 1.392(6)
C11 H11 0.9300
C12 N1 1.425(5)
C13 N3 1.331(5)
C13 N4 1.339(5)
C13 N1 1.387(5)
C14 N5 1.327(5)
C14 N3 1.333(6)
C14 N2 1.391(5)
C15 C16 1.393(7)
C15 C20 1.397(7)
C15 N2 1.417(6)
C16 C17 1.382(7)
C16 H16 0.9300
C17 C18 1.375(8)
C17 H17 0.9300
C18 C19 1.362(9)
C18 H18 0.9300
C19 C20 1.398(7)
C19 H19 0.9300
C20 C21 1.439(7)
C21 C22 1.385(7)
C21 C26 1.403(6)
C22 C23 1.380(8)
C22 H22 0.9300
C23 C24 1.373(7)
C23 H23 0.9300
C24 C25 1.388(7)
C24 H24 0.9300
C25 C26 1.377(7)
C25 H25 0.9300
C26 N2 1.421(6)
C27 N4 1.326(6)
C27 N5 1.328(5)
C27 O1 1.336(5)
C28 O1 1.447(5)
C28 C29 1.502(6)
C28 H28A 0.9700
C28 H28B 0.9700
C29 H29A 0.9600
C29 H29B 0.9600
C29 H29C 0.9600
